data_1566450
loop_
_publ_author_name
'Ruth, Paul Niklas'
'Herbst-Irmer, Regine'
'Stalke, Dietmar'

_publ_section_title
;
 Hirshfeld atom refinement based on projector augmented wave densities
 with periodic boundary conditions
;
_journal_issue 2
_journal_name_full IUCrJ
_journal_page_first 286
_journal_page_last 297
_journal_paper_doi 10.1107/S2052252522001385
_journal_volume 9
_journal_year 2022
_chemical_absolute_configuration unk
_chemical_formula_moiety 'C9 H8 N O, C4 H3 O4'
_chemical_formula_sum 'C13 H11 N O5'
_chemical_formula_weight 261.236
_chemical_name_common '8-hydroxyquinolinium hydrogen maleate'
_space_group_crystal_system orthorhombic
_space_group_IT_number 19
_space_group_name_Hall 'P 2ac 2ab'
_space_group_name_H-M_alt 'P 21 21 21'
_symmetry_Int_Tables_number 19
_audit_creation_date 2021-08-19
_audit_creation_method
;
Olex2 1.3
(compiled 2020.11.12 svn.r5f609507 for OlexSys, GUI svn.r6272)
;
_cell_angle_alpha 90
_cell_angle_beta 90
_cell_angle_gamma 90
_cell_formula_units_Z 4
_cell_length_a 5.3386(1)
_cell_length_b 9.9878(2)
_cell_length_c 22.3493(4)
_cell_measurement_reflns_used 100369
_cell_measurement_temperature 15.15
_cell_measurement_theta_max 26.19
_cell_measurement_theta_min 0.91
_cell_volume 1191.68(4)
_computing_cell_refinement 'CrystalClear (Rigaku/MSC Inc., 2006)'
_computing_data_collection 'CrystalClear (Rigaku/MSC Inc., 2006)'
_computing_molecular_graphics 'Olex2 1.3 (Dolomanov et al., 2009)'
_computing_publication_material 'Olex2 1.3 (Dolomanov et al., 2009)'
_computing_structure_refinement 'olex2.refine 1.3 (Bourhis et al., 2015)'
_diffrn_ambient_temperature 15
_diffrn_measured_fraction_theta_full 0.9984
_diffrn_measured_fraction_theta_max 0.9972
_diffrn_measurement_device_type IPDSC-Q
_diffrn_measurement_method 'phi or omega oscillation scans'
_diffrn_radiation_type synchrotron
_diffrn_radiation_wavelength 0.35307
_diffrn_reflns_av_R_equivalents 0.0522
_diffrn_reflns_av_unetI/netI 0.0328
_diffrn_reflns_Laue_measured_fraction_full 0.9984
_diffrn_reflns_Laue_measured_fraction_max 0.9972
_diffrn_reflns_limit_h_max 12
_diffrn_reflns_limit_h_min -12
_diffrn_reflns_limit_k_max 22
_diffrn_reflns_limit_k_min -21
_diffrn_reflns_limit_l_max 50
_diffrn_reflns_limit_l_min -51
_diffrn_reflns_number 80044
_diffrn_reflns_point_group_measured_fraction_full 0.9991
_diffrn_reflns_point_group_measured_fraction_max 0.9962
_diffrn_reflns_theta_full 12.2303
_diffrn_reflns_theta_max 24.24
_diffrn_reflns_theta_min 0.91
_exptl_absorpt_coefficient_mu 0.038
_exptl_absorpt_correction_type none
_exptl_crystal_colour yellow
_exptl_crystal_density_diffrn 1.456
_exptl_crystal_density_method 'not measured'
_exptl_crystal_description needle
_exptl_crystal_F_000 543.901
_exptl_crystal_size_max 0.119
_exptl_crystal_size_mid 0.092
_exptl_crystal_size_min 0.066
_refine_diff_density_max 0.4525
_refine_diff_density_min -0.4172
_refine_diff_density_rms 0.0671
_refine_ls_abs_structure_details 'Flack, H. D. (1983). Acta Cryst. A39, 876-881.'
_refine_ls_abs_structure_Flack -0.7(14)
_refine_ls_d_res_high 0.4300
_refine_ls_d_res_low 11.1746
_refine_ls_goodness_of_fit_ref 1.4968
_refine_ls_hydrogen_treatment mixed
_refine_ls_matrix_type full
_refine_ls_number_constraints 0
_refine_ls_number_parameters 271
_refine_ls_number_reflns 15641
_refine_ls_number_restraints 0
_refine_ls_restrained_S_all 1.4968
_refine_ls_R_factor_all 0.0481
_refine_ls_R_factor_gt 0.0342
_refine_ls_shift/su_max 0.0005
_refine_ls_shift/su_mean 0.0000
_refine_ls_structure_factor_coef Fsqd
_refine_ls_weighting_details 'w=1/[\s^2^(Fo^2^)+(0.0000P)^2^] where P=(Fo^2^+2Fc^2^)/3'
_refine_ls_weighting_scheme calc
_refine_ls_wR_factor_gt 0.0397
_refine_ls_wR_factor_ref 0.0406
_reflns_Friedel_coverage 0.995
_reflns_limit_h_max 12
_reflns_limit_h_min -12
_reflns_limit_k_max 23
_reflns_limit_k_min -23
_reflns_limit_l_max 51
_reflns_limit_l_min -51
_reflns_number_gt 12933
_reflns_number_total 15641
_reflns_threshold_expression I>=2u(I)
_cod_data_source_file fc5060.cif
_cod_data_source_block HMa-8HQ_NoSpherA2_B3LYP_ORCA
_cod_original_sg_symbol_Hall ' P 2ac 2ab'
_cod_database_code 1566450
_olex2_refinement_description
;
1. Fixed Uiso
 At 1.2 times of:
  All C(H) groups
 At 1.5 times of:
  All N(H) groups, All O(H) groups
;
_olex2_submission_special_instructions 'No special instructions were received'

loop_
_space_group_symop_id
_space_group_symop_operation_xyz
1 x,y,z
2 x+1/2,-y+1/2,-z
3 -x,y+1/2,-z+1/2
4 -x+1/2,-y,z+1/2

loop_
_atom_site_label
_atom_site_type_symbol
_atom_site_fract_x
_atom_site_fract_y
_atom_site_fract_z
_atom_site_U_iso_or_equiv
_atom_site_adp_type
_atom_site_occupancy
_atom_site_refinement_flags_posn
O5 O 1.67650(4) 0.21640(3) 0.541793(9) 0.01418(4) Uani 1.000000 .
H5 H 1.7226(14) 0.1730(7) 0.5058(3) 0.0364(18) Uani 1.000000 .
N1 N 1.52245(4) 0.29949(3) 0.649898(10) 0.00976(4) Uani 1.000000 .
H4 H 1.4296(12) 0.3334(6) 0.6111(3) 0.0227(15) Uani 1.000000 .
C5 C 1.71229(5) 0.20835(3) 0.646390(11) 0.00971(4) Uani 1.000000 .
C6 C 1.79200(5) 0.16235(3) 0.589292(11) 0.01129(4) Uani 1.000000 .
C7 C 1.98010(6) 0.06754(3) 0.586761(13) 0.01527(5) Uani 1.000000 .
H6 H 2.0433(11) 0.0334(5) 0.5435(2) 0.0291(13) Uani 1.000000 .
C8 C 2.09170(7) 0.01801(4) 0.639826(14) 0.01688(5) Uani 1.000000 .
H7 H 2.2346(12) -0.0572(6) 0.6355(2) 0.0402(16) Uani 1.000000 .
C9 C 2.02033(6) 0.06444(3) 0.695322(13) 0.01484(5) Uani 1.000000 .
H8 H 2.1123(12) 0.0270(6) 0.7353(3) 0.0366(16) Uani 1.000000 .
C10 C 1.82754(5) 0.16177(3) 0.699632(12) 0.01079(4) Uani 1.000000 .
C11 C 1.74125(6) 0.21442(3) 0.754734(11) 0.01176(4) Uani 1.000000 .
H9 H 1.8262(11) 0.1813(6) 0.7961(2) 0.0353(15) Uani 1.000000 .
C12 C 1.55044(6) 0.30736(3) 0.755717(12) 0.01171(4) Uani 1.000000 .
H10 H 1.4792(11) 0.3471(5) 0.7975(2) 0.0316(14) Uani 1.000000 .
C13 C 1.44214(5) 0.34827(3) 0.701765(12) 0.01089(4) Uani 1.000000 .
H11 H 1.2855(10) 0.4175(5) 0.6984(2) 0.0228(13) Uani 1.000000 .
O1 O 0.64282(5) 0.62231(2) 0.647779(9) 0.01458(4) Uani 1.000000 .
H1 H 0.8025(14) 0.5629(7) 0.6435(3) 0.0244(18) Uani 1.000000 .
O2 O 1.01587(4) 0.48359(2) 0.634423(9) 0.01260(4) Uani 1.000000 .
O3 O 0.41196(5) 0.75680(2) 0.592026(10) 0.01709(4) Uani 1.000000 .
O4 O 1.25527(4) 0.41261(2) 0.559784(9) 0.01203(4) Uani 1.000000 .
C1 C 0.58576(6) 0.67796(3) 0.596481(12) 0.01157(4) Uani 1.000000 .
C2 C 0.73564(6) 0.64414(3) 0.541919(12) 0.01120(4) Uani 1.000000 .
H2 H 0.6660(11) 0.6961(6) 0.5029(2) 0.0301(14) Uani 1.000000 .
C3 C 0.93456(6) 0.56297(3) 0.534622(11) 0.01091(4) Uani 1.000000 .
H3 H 1.0117(11) 0.5568(6) 0.4899(2) 0.0291(14) Uani 1.000000 .
C4 C 1.07525(5) 0.48123(3) 0.579642(11) 0.00973(4) Uani 1.000000 .

loop_
_atom_site_aniso_label
_atom_site_aniso_U_11
_atom_site_aniso_U_22
_atom_site_aniso_U_33
_atom_site_aniso_U_12
_atom_site_aniso_U_13
_atom_site_aniso_U_23
O5 0.01669(9) 0.01815(10) 0.00770(7) 0.00475(8) -0.00052(6) -0.00121(7)
H5 0.038(4) 0.032(4) 0.040(4) 0.023(4) 0.002(3) -0.005(3)
N1 0.01073(9) 0.01164(9) 0.00690(7) 0.00164(7) -0.00036(6) -0.00024(6)
H4 0.021(4) 0.029(4) 0.019(3) 0.012(3) -0.013(3) -0.003(3)
C5 0.01064(10) 0.01129(10) 0.00719(8) 0.00114(8) -0.00018(7) -0.00025(7)
C6 0.01239(11) 0.01377(12) 0.00771(8) 0.00236(9) 0.00007(7) -0.00118(8)
C7 0.01674(13) 0.01833(13) 0.01074(10) 0.00659(11) 0.00021(9) -0.00239(9)
H6 0.033(3) 0.035(3) 0.020(3) 0.019(3) -0.002(2) -0.004(2)
C8 0.01884(14) 0.01901(14) 0.01278(11) 0.00941(11) -0.00058(9) -0.00145(9)
H7 0.042(4) 0.056(4) 0.023(3) 0.031(3) -0.001(3) 0.001(3)
C9 0.01690(13) 0.01655(13) 0.01108(10) 0.00720(10) -0.00152(9) 0.00009(9)
H8 0.045(4) 0.040(4) 0.024(3) 0.012(3) -0.012(3) 0.005(3)
C10 0.01243(10) 0.01194(11) 0.00800(8) 0.00255(8) -0.00051(7) 0.00027(8)
C11 0.01402(11) 0.01362(11) 0.00764(8) 0.00234(9) -0.00084(8) 0.00061(7)
H9 0.039(4) 0.042(4) 0.025(3) 0.013(3) -0.012(3) 0.004(3)
C12 0.01393(11) 0.01405(12) 0.00714(8) 0.00188(9) 0.00017(7) -0.00029(7)
H10 0.044(4) 0.036(3) 0.015(3) 0.006(3) 0.003(3) -0.005(2)
C13 0.01189(11) 0.01307(11) 0.00772(8) 0.00236(9) 0.00006(7) -0.00050(7)
H11 0.020(3) 0.032(4) 0.017(3) 0.012(3) 0.001(2) -0.000(3)
O1 0.01660(10) 0.01781(11) 0.00931(7) 0.00614(8) 0.00238(7) 0.00146(7)
H1 0.035(5) 0.027(4) 0.011(3) -0.017(4) -0.007(3) 0.010(3)
O2 0.01319(9) 0.01681(10) 0.00780(7) 0.00389(8) 0.00057(6) 0.00112(6)
O3 0.01854(11) 0.02000(11) 0.01273(8) 0.00941(9) 0.00133(7) 0.00106(7)
O4 0.01236(8) 0.01565(10) 0.00810(7) 0.00379(7) -0.00061(6) -0.00093(6)
C1 0.01221(11) 0.01303(11) 0.00947(9) 0.00263(9) 0.00055(8) -0.00001(8)
C2 0.01176(10) 0.01319(11) 0.00865(8) 0.00256(9) 0.00017(7) 0.00086(8)
H2 0.034(3) 0.038(4) 0.019(3) 0.018(3) -0.002(2) 0.008(3)
C3 0.01085(10) 0.01418(11) 0.00768(8) 0.00216(9) 0.00018(7) 0.00061(7)
H3 0.030(3) 0.044(4) 0.014(3) 0.016(3) 0.007(2) 0.002(2)
C4 0.00958(10) 0.01195(10) 0.00765(8) 0.00059(8) -0.00039(7) 0.00010(7)

loop_
_atom_type_symbol
_atom_type_scat_dispersion_real
_atom_type_scat_dispersion_imag
_atom_type_scat_source
_atom_type_scat_dispersion_source
H -0.00003 0.00000 'NoSpherA2: Chem.Sci. 2021, DOI:10.1039/D0SC05526C' custom
C -0.00054 0.00034 'NoSpherA2: Chem.Sci. 2021, DOI:10.1039/D0SC05526C' custom
O 0.00041 0.00129 'NoSpherA2: Chem.Sci. 2021, DOI:10.1039/D0SC05526C' custom
N -0.00024 0.00070 'NoSpherA2: Chem.Sci. 2021, DOI:10.1039/D0SC05526C' custom

loop_
_geom_angle_atom_site_label_1
_geom_angle_atom_site_label_2
_geom_angle_atom_site_label_3
_geom_angle
_geom_angle_site_symmetry_1
_geom_angle_site_symmetry_3
_geom_angle_publ_flag
C6 O5 H5 111.6(4) . . ?
C5 N1 H4 121.0(3) . . ?
C13 N1 H4 116.6(3) . . ?
C13 N1 C5 122.31(2) . . ?
C6 C5 N1 119.31(2) . . ?
C10 C5 N1 119.53(2) . . ?
C10 C5 C6 121.15(2) . . ?
C5 C6 O5 116.28(2) . . ?
C7 C6 O5 125.29(2) . . ?
C7 C6 C5 118.42(2) . . ?
H6 C7 C6 118.7(3) . . ?
C8 C7 C6 120.72(3) . . ?
C8 C7 H6 120.5(3) . . ?
H7 C8 C7 117.9(3) . . ?
C9 C8 C7 121.32(3) . . ?
C9 C8 H7 120.8(3) . . ?
H8 C9 C8 120.0(3) . . ?
C10 C9 C8 119.49(3) . . ?
C10 C9 H8 120.6(3) . . ?
C9 C10 C5 118.85(2) . . ?
C11 C10 C5 117.82(2) . . ?
C11 C10 C9 123.33(3) . . ?
H9 C11 C10 119.6(3) . . ?
C12 C11 C10 120.29(2) . . ?
C12 C11 H9 120.1(3) . . ?
H10 C12 C11 121.3(3) . . ?
C13 C12 C11 119.25(3) . . ?
C13 C12 H10 119.4(3) . . ?
C12 C13 N1 120.79(3) . . ?
H11 C13 N1 114.9(3) . . ?
H11 C13 C12 124.2(3) . . ?
C1 O1 H1 110.6(3) . . ?
O2 H1 O1 176.9(6) . . ?
C4 O2 H1 110.7(2) . . ?
O3 C1 O1 121.45(3) . . ?
C2 C1 O1 119.53(3) . . ?
C2 C1 O3 119.03(3) . . ?
H2 C2 C1 111.4(3) . . ?
C3 C2 C1 131.02(3) . . ?
C3 C2 H2 117.5(3) . . ?
H3 C3 C2 116.5(3) . . ?
C4 C3 C2 129.99(2) . . ?
C4 C3 H3 113.5(3) . . ?
O4 C4 O2 122.80(2) . . ?
C3 C4 O2 120.96(2) . . ?
C3 C4 O4 116.23(2) . . ?

loop_
_geom_bond_atom_site_label_1
_geom_bond_atom_site_label_2
_geom_bond_distance
_geom_bond_site_symmetry_2
_geom_bond_publ_flag
O5 H5 0.946(6) . ?
O5 C6 1.3411(3) . ?
N1 H4 1.055(6) . ?
N1 C5 1.3645(4) . ?
N1 C13 1.3285(3) . ?
C5 C6 1.4215(4) . ?
C5 C10 1.4181(4) . ?
C6 C7 1.3814(4) . ?
C7 H6 1.080(5) . ?
C7 C8 1.4164(4) . ?
C8 H7 1.075(6) . ?
C8 C9 1.3779(4) . ?
C9 H8 1.086(5) . ?
C9 C10 1.4190(4) . ?
C10 C11 1.4161(4) . ?
C11 H9 1.082(5) . ?
C11 C12 1.3783(4) . ?
C12 H10 1.084(5) . ?
C12 C13 1.3983(4) . ?
C13 H11 1.088(5) . ?
O1 H1 1.043(8) . ?
O1 C1 1.3100(3) . ?
H1 O2 1.402(8) . ?
O2 C4 1.2649(3) . ?
O3 C1 1.2210(4) . ?
O4 C4 1.2611(4) . ?
C1 C2 1.4971(4) . ?
C2 H2 1.081(5) . ?
C2 C3 1.3459(4) . ?
C3 H3 1.082(5) . ?
C3 C4 1.4977(4) . ?

loop_
_geom_torsion_atom_site_label_1
_geom_torsion_atom_site_label_2
_geom_torsion_atom_site_label_3
_geom_torsion_atom_site_label_4
_geom_torsion
_geom_torsion_site_symmetry_1
_geom_torsion_site_symmetry_2
_geom_torsion_site_symmetry_3
_geom_torsion_site_symmetry_4
_geom_torsion_publ_flag
O5 C6 C5 N1 1.95(3) . . . . ?
O5 C6 C5 C10 -177.68(3) . . . . ?
O5 C6 C7 C8 179.29(3) . . . . ?
N1 C5 C6 C7 -178.37(3) . . . . ?
N1 C5 C10 C9 178.40(3) . . . . ?
N1 C5 C10 C11 -0.95(3) . . . . ?
N1 C13 C12 C11 -0.56(4) . . . . ?
C5 C6 C7 C8 -0.36(3) . . . . ?
C5 C10 C9 C8 0.27(4) . . . . ?
C5 C10 C11 C12 0.31(3) . . . . ?
C6 C7 C8 C9 -1.32(4) . . . . ?
C7 C8 C9 C10 1.35(4) . . . . ?
C8 C9 C10 C11 179.59(3) . . . . ?
C9 C10 C11 C12 -179.01(3) . . . . ?
C10 C11 C12 C13 0.43(4) . . . . ?
O1 C1 C2 C3 -1.01(4) . . . . ?
O2 C4 C3 C2 -1.48(4) . . . . ?
O3 C1 C2 C3 179.22(3) . . . . ?
O4 C4 C3 C2 179.38(3) . . . . ?
C1 C2 C3 C4 -1.39(4) . . . . ?
